data_7719290
loop_
_publ_author_name
'Ie, Thomas S.'
'Nathan, Siddhartha S.'
'Rondinelli, James M.'
'Kanatzidis, Mercouri G.'

_publ_section_title
;
 Mixed-anion chalcogenide-halide semiconductors
 A<sub>2</sub>BaTaS<sub>4</sub>Cl (A = K, Rb, Cs) and
 K<sub>2</sub>BaNbS<sub>4</sub>Cl.
;
_journal_issue 36
_journal_name_full 'Dalton transactions (Cambridge, England : 2003)'
_journal_page_first 13588
_journal_page_last 13597
_journal_paper_doi 10.1039/d5dt01676b
_journal_volume 54
_journal_year 2025
_chemical_formula_moiety 'Ba Cs S4 Ta'
_chemical_formula_sum 'Ba Cs S4 Ta'
_chemical_formula_weight 579.44
_space_group_crystal_system orthorhombic
_space_group_IT_number 62
_space_group_name_Hall '-P 2ac 2n'
_space_group_name_H-M_alt 'P n m a'
_atom_sites_solution_primary dual
_audit_creation_date 2025-01-16
_audit_creation_method
;
Olex2 1.5
(compiled 2024.02.16 svn.r378c4104 for OlexSys, GUI svn.r6928)
;
_audit_update_record
;
2025-07-13 deposited with the CCDC.	2025-08-15 downloaded from the CCDC.
;
_cell_angle_alpha 90
_cell_angle_beta 90
_cell_angle_gamma 90
_cell_formula_units_Z 4
_cell_length_a 9.5487(3)
_cell_length_b 7.1459(2)
_cell_length_c 12.4789(4)
_cell_measurement_reflns_used 4030
_cell_measurement_temperature 282.4(9)
_cell_measurement_theta_max 33.9090
_cell_measurement_theta_min 2.6910
_cell_volume 851.49(5)
_computing_cell_refinement 'CrysAlisPro 1.171.43.70a (Rigaku OD, 2023)'
_computing_data_collection 'CrysAlisPro system (CCD 43.136a 64-bit (release 23-08-2024))'
_computing_data_reduction 'CrysAlisPro 1.171.43.70a (Rigaku OD, 2023)'
_computing_molecular_graphics 'Olex2 1.5 (Dolomanov et al., 2009)'
_computing_publication_material 'Olex2 1.5 (Dolomanov et al., 2009)'
_computing_structure_refinement 'SHELXL 2018/3 (Sheldrick, 2015)'
_computing_structure_solution 'SHELXT 2018/2 (Sheldrick, 2018)'
_diffrn_ambient_environment air
_diffrn_ambient_temperature 282.4(9)
_diffrn_detector 'Hybrid Pixel Array Detector'
_diffrn_detector_area_resol_mean 10.0000
_diffrn_detector_type HyPix
_diffrn_measured_fraction_theta_full 0.999
_diffrn_measured_fraction_theta_max 0.887
_diffrn_measurement_details
;
List of Runs (angles in degrees, time in seconds):

  # Type    Start    End  Width  t~exp~   \w     \q     \k     \f   Frames
#--------------------------------------------------------------------------
  1  \w    -81.00 -31.00   0.50    1.48    --  -13.71 158.00-163.00  100
  2  \w     55.00  80.00   0.50    1.48    --   12.93-158.00 162.00   50
  3  \w    -21.00  32.00   0.50    1.48    --   12.93 -99.00 150.00  106
  4  \w    -69.00 -44.00   0.50    1.48    --  -13.71-178.00  60.00   50
  5  \w    -84.00 -57.00   0.50    1.48    --  -13.71-178.00-120.00   54
  6  \w    -85.00 -49.00   0.50    1.48    --  -13.71-178.00-150.00   72
;
_diffrn_measurement_device 'four-circle diffractometer'
_diffrn_measurement_device_type 'XtaLAB Synergy, Single source at offset/far, HyPix'
_diffrn_measurement_method '\w scans'
_diffrn_orient_matrix_type 'CrysAlisPro convention (1999,Acta A55,543-557)'
_diffrn_orient_matrix_UB_11 0.0046985000
_diffrn_orient_matrix_UB_12 -0.0983808000
_diffrn_orient_matrix_UB_13 0.0066711000
_diffrn_orient_matrix_UB_21 0.0677731000
_diffrn_orient_matrix_UB_22 0.0010063000
_diffrn_orient_matrix_UB_23 -0.0232703000
_diffrn_orient_matrix_UB_31 0.0300413000
_diffrn_orient_matrix_UB_32 0.0131743000
_diffrn_orient_matrix_UB_33 0.0514250000
_diffrn_radiation_monochromator mirror
_diffrn_radiation_probe x-ray
_diffrn_radiation_type 'Mo K\a'
_diffrn_radiation_wavelength 0.71073
_diffrn_reflns_av_R_equivalents 0.0356
_diffrn_reflns_av_unetI/netI 0.0343
_diffrn_reflns_Laue_measured_fraction_full 0.999
_diffrn_reflns_Laue_measured_fraction_max 0.887
_diffrn_reflns_limit_h_max 14
_diffrn_reflns_limit_h_min -11
_diffrn_reflns_limit_k_max 11
_diffrn_reflns_limit_k_min -10
_diffrn_reflns_limit_l_max 17
_diffrn_reflns_limit_l_min -12
_diffrn_reflns_number 6469
_diffrn_reflns_point_group_measured_fraction_full 0.999
_diffrn_reflns_point_group_measured_fraction_max 0.887
_diffrn_reflns_theta_full 25.242
_diffrn_reflns_theta_max 33.711
_diffrn_reflns_theta_min 2.686
_diffrn_source 'micro-focus sealed X-ray tube'
_diffrn_source_type 'PhotonJet (Mo) X-ray Source'
_exptl_absorpt_coefficient_mu 22.529
_exptl_absorpt_correction_T_max 0.897
_exptl_absorpt_correction_T_min 0.613
_exptl_absorpt_correction_type gaussian
_exptl_absorpt_process_details
;
CrysAlisPro 1.171.43.70a (Rigaku Oxford Diffraction, 2023)
Numerical absorption correction based on gaussian integration over
a multifaceted crystal model
Empirical absorption correction using spherical harmonics,
implemented in SCALE3 ABSPACK scaling algorithm.
;
_exptl_crystal_colour colourless
_exptl_crystal_colour_primary colourless
_exptl_crystal_density_diffrn 4.520
_exptl_crystal_description plate
_exptl_crystal_F_000 992
_exptl_crystal_recrystallization_method 'From the Melt'
_exptl_crystal_size_max 0.162
_exptl_crystal_size_mid 0.07
_exptl_crystal_size_min 0.042
_refine_diff_density_max 1.141
_refine_diff_density_min -1.383
_refine_diff_density_rms 0.255
_refine_ls_extinction_coef 0.00538(15)
_refine_ls_extinction_expression Fc^*^=kFc[1+0.001xFc^2^\l^3^/sin(2\q)]^-1/4^
_refine_ls_extinction_method 'SHELXL-2018/3 (Sheldrick 2018)'
_refine_ls_goodness_of_fit_ref 1.051
_refine_ls_hydrogen_treatment undef
_refine_ls_matrix_type full
_refine_ls_number_parameters 41
_refine_ls_number_reflns 1609
_refine_ls_number_restraints 0
_refine_ls_restrained_S_all 1.051
_refine_ls_R_factor_all 0.0266
_refine_ls_R_factor_gt 0.0228
_refine_ls_shift/su_max 0.001
_refine_ls_shift/su_mean 0.000
_refine_ls_structure_factor_coef Fsqd
_refine_ls_weighting_details 'w=1/[\s^2^(Fo^2^)+(0.0156P)^2^+0.0250P] where P=(Fo^2^+2Fc^2^)/3'
_refine_ls_weighting_scheme calc
_refine_ls_wR_factor_gt 0.0440
_refine_ls_wR_factor_ref 0.0453
_reflns_Friedel_coverage 0.000
_reflns_number_gt 1461
_reflns_number_total 1609
_reflns_threshold_expression 'I > 2\s(I)'
_cod_data_source_file d5dt01676b2.cif
_cod_data_source_block full_clear
_cod_depositor_comments 'Adding full bibliography for 7719288--7719294.cif.'
_cod_database_code 7719290
_shelx_shelxl_version_number 2018/3
_chemical_oxdiff_formula 'Ba Cs Ta S4'
_shelx_space_group_comment
;
The symmetry employed for this shelxl refinement is uniquely defined
by the following loop, which should always be used as a source of
symmetry information in preference to the above space-group names.
They are only intended as comments.
;
_olex2_refinement_description
;
;
_olex2_submission_special_instructions 'No special instructions were received'
_oxdiff_exptl_absorpt_empirical_details
;
Empirical correction (ABSPACK) includes:
- Absorption correction using spherical harmonics
- Frame scaling
;
_oxdiff_exptl_absorpt_empirical_full_max 1.898
_oxdiff_exptl_absorpt_empirical_full_min 0.699

loop_
_space_group_symop_operation_xyz
'x, y, z'
'-x+1/2, -y, z+1/2'
'-x, y+1/2, -z'
'x+1/2, -y+1/2, -z+1/2'
'-x, -y, -z'
'x-1/2, y, -z-1/2'
'x, -y-1/2, z'
'-x-1/2, y-1/2, z-1/2'

loop_
_atom_site_label
_atom_site_type_symbol
_atom_site_fract_x
_atom_site_fract_y
_atom_site_fract_z
_atom_site_U_iso_or_equiv
_atom_site_adp_type
_atom_site_occupancy
_atom_site_site_symmetry_order
_atom_site_calc_flag
_atom_site_refinement_flags_posn
_atom_site_refinement_flags_adp
_atom_site_refinement_flags_occupancy
_atom_site_disorder_assembly
_atom_site_disorder_group
Ta1 Ta 0.27377(2) 0.250000 0.41864(2) 0.01254(7) Uani 1 2 d S T P . .
Ba1 Ba 0.01523(4) 0.250000 0.82187(2) 0.02028(9) Uani 1 2 d S T P . .
Cs1 Cs 0.36623(4) 0.250000 0.09053(3) 0.02181(9) Uani 1 2 d S T P . .
S1 S 0.19437(12) 0.50747(12) 0.33317(8) 0.0236(2) Uani 1 1 d . . . . .
S2 S 0.01018(19) 0.250000 0.08321(13) 0.0414(5) Uani 1 2 d S T P . .
S3 S 0.19459(16) 0.250000 0.58995(9) 0.0183(3) Uani 1 2 d S T P . .

loop_
_atom_site_aniso_label
_atom_site_aniso_U_11
_atom_site_aniso_U_22
_atom_site_aniso_U_33
_atom_site_aniso_U_23
_atom_site_aniso_U_13
_atom_site_aniso_U_12
Ta1 0.01182(12) 0.01424(10) 0.01156(11) 0.000 0.00042(7) 0.000
Ba1 0.01392(17) 0.03154(17) 0.01537(16) 0.000 0.00086(12) 0.000
Cs1 0.01618(18) 0.02141(16) 0.02782(19) 0.000 -0.00144(13) 0.000
S1 0.0287(6) 0.0176(4) 0.0245(5) 0.0073(3) -0.0042(4) -0.0001(4)
S2 0.0123(8) 0.0858(14) 0.0262(9) 0.000 -0.0032(6) 0.000
S3 0.0184(7) 0.0237(6) 0.0127(6) 0.000 0.0032(5) 0.000

loop_
_atom_type_symbol
_atom_type_description
_atom_type_scat_dispersion_real
_atom_type_scat_dispersion_imag
_atom_type_scat_source
S S 0.1246 0.1234 'International Tables Vol C Tables 4.2.6.8 and 6.1.1.4'
Cs Cs -0.3680 2.1192 'International Tables Vol C Tables 4.2.6.8 and 6.1.1.4'
Ba Ba -0.3244 2.2819 'International Tables Vol C Tables 4.2.6.8 and 6.1.1.4'
Ta Ta -0.7052 6.5227 'International Tables Vol C Tables 4.2.6.8 and 6.1.1.4'

loop_
_exptl_crystal_face_index_h
_exptl_crystal_face_index_k
_exptl_crystal_face_index_l
_exptl_crystal_face_perp_dist
-1 0 0 0.0223
1 1 0 0.0219
-1 -1 0 0.0199
0 -1 -1 0.0192
1 -2 0 0.0102
0 1 2 0.0782
1 0 -1 0.0343
0 0 1 0.0765

loop_
_geom_angle_atom_site_label_1
_geom_angle_atom_site_label_2
_geom_angle_atom_site_label_3
_geom_angle
_geom_angle_site_symmetry_1
_geom_angle_site_symmetry_3
_geom_angle_publ_flag
Ba1 Ta1 Cs1 132.381(9) 6_657 . ?
Ba1 Ta1 Cs1 77.169(6) 6_657 2 ?
Ba1 Ta1 Cs1 77.169(6) 6_657 2_565 ?
Cs1 Ta1 Ba1 127.136(8) 6_556 6_657 ?
Cs1 Ta1 Cs1 73.088(6) 6_556 2_565 ?
Cs1 Ta1 Cs1 100.483(8) 6_556 . ?
Cs1 Ta1 Cs1 122.921(5) . 2 ?
Cs1 Ta1 Cs1 109.451(9) 2_565 2 ?
Cs1 Ta1 Cs1 122.921(5) . 2_565 ?
Cs1 Ta1 Cs1 73.088(7) 6_556 2 ?
S1 Ta1 Ba1 125.42(3) . 6_657 ?
S1 Ta1 Ba1 125.42(3) 7_565 6_657 ?
S1 Ta1 Cs1 69.54(3) . 6_556 ?
S1 Ta1 Cs1 142.58(3) . 2 ?
S1 Ta1 Cs1 142.58(3) 7_565 2_565 ?
S1 Ta1 Cs1 66.98(3) . . ?
S1 Ta1 Cs1 57.57(3) 7_565 2 ?
S1 Ta1 Cs1 66.98(3) 7_565 . ?
S1 Ta1 Cs1 69.54(3) 7_565 6_556 ?
S1 Ta1 Cs1 57.57(3) . 2_565 ?
S1 Ta1 S1 109.15(5) . 7_565 ?
S1 Ta1 S3 109.48(3) 7_565 . ?
S1 Ta1 S3 109.48(3) . . ?
S2 Ta1 Ba1 55.13(4) 6_656 6_657 ?
S2 Ta1 Cs1 77.25(4) 6_656 . ?
S2 Ta1 Cs1 177.73(4) 6_656 6_556 ?
S2 Ta1 Cs1 108.09(2) 6_656 2 ?
S2 Ta1 Cs1 108.09(2) 6_656 2_565 ?
S2 Ta1 S1 109.33(4) 6_656 7_565 ?
S2 Ta1 S1 109.33(4) 6_656 . ?
S2 Ta1 S3 110.07(6) 6_656 . ?
S3 Ta1 Ba1 54.93(4) . 6_657 ?
S3 Ta1 Cs1 72.21(4) . 6_556 ?
S3 Ta1 Cs1 55.673(7) . 2 ?
S3 Ta1 Cs1 55.673(7) . 2_565 ?
S3 Ta1 Cs1 172.69(4) . . ?
Ta1 Ba1 Cs1 129.484(5) 6_557 2 ?
Ta1 Ba1 Cs1 80.443(8) 6_557 1_556 ?
Ta1 Ba1 Cs1 54.863(5) 6_557 5_556 ?
Ta1 Ba1 Cs1 129.484(5) 6_557 2_565 ?
Cs1 Ba1 Cs1 98.092(9) 2 2_565 ?
Cs1 Ba1 Cs1 105.213(6) 2_565 1_556 ?
Cs1 Ba1 Cs1 105.213(6) 2 1_556 ?
Cs1 Ba1 Cs1 144.290(9) 2_565 5_556 ?
Cs1 Ba1 Cs1 77.157(5) 2 5_556 ?
Cs1 Ba1 Cs1 110.204(7) 1_556 5_556 ?
S1 Ba1 Ta1 117.150(18) 8_656 6_557 ?
S1 Ba1 Ta1 117.150(18) 2_565 6_557 ?
S1 Ba1 Ta1 97.27(2) 5_566 6_557 ?
S1 Ba1 Ta1 97.27(2) 3_546 6_557 ?
S1 Ba1 Cs1 50.992(19) 2_565 1_556 ?
S1 Ba1 Cs1 102.697(17) 8_656 5_556 ?
S1 Ba1 Cs1 52.180(19) 5_566 2_565 ?
S1 Ba1 Cs1 50.992(19) 8_656 1_556 ?
S1 Ba1 Cs1 93.409(19) 5_566 5_556 ?
S1 Ba1 Cs1 148.080(16) 3_546 1_556 ?
S1 Ba1 Cs1 102.913(18) 2_565 2 ?
S1 Ba1 Cs1 148.080(17) 5_566 1_556 ?
S1 Ba1 Cs1 48.367(19) 3_546 5_556 ?
S1 Ba1 Cs1 54.806(19) 8_656 2 ?
S1 Ba1 Cs1 100.671(19) 3_546 2_565 ?
S1 Ba1 Cs1 54.806(19) 2_565 2_565 ?
S1 Ba1 Cs1 52.180(19) 3_546 2 ?
S1 Ba1 Cs1 102.913(18) 8_656 2_565 ?
S1 Ba1 Cs1 160.90(2) 2_565 5_556 ?
S1 Ba1 Cs1 100.671(19) 5_566 2 ?
S1 Ba1 S1 63.95(3) 2_565 8_656 ?
S1 Ba1 S1 145.322(19) 8_656 5_566 ?
S1 Ba1 S1 105.23(2) 2_565 5_566 ?
S1 Ba1 S1 145.322(19) 2_565 3_546 ?
S1 Ba1 S1 105.23(2) 8_656 3_546 ?
S1 Ba1 S1 63.81(3) 3_546 5_566 ?
S1 Ba1 S3 66.77(3) 2_565 . ?
S1 Ba1 S3 78.64(3) 3_546 . ?
S1 Ba1 S3 78.64(3) 5_566 . ?
S1 Ba1 S3 66.77(3) 8_656 . ?
S2 Ba1 Ta1 34.60(3) 1_556 6_557 ?
S2 Ba1 Cs1 45.84(3) 1_556 1_556 ?
S2 Ba1 Cs1 127.857(10) 1_556 2 ?
S2 Ba1 Cs1 77.30(2) 1_556 5_556 ?
S2 Ba1 Cs1 127.857(11) 1_556 2_565 ?
S2 Ba1 S1 88.25(3) 1_556 8_656 ?
S2 Ba1 S1 125.52(3) 1_556 5_566 ?
S2 Ba1 S1 125.52(3) 1_556 3_546 ?
S2 Ba1 S1 88.25(3) 1_556 2_565 ?
S2 Ba1 S3 150.23(4) 1_556 . ?
S3 Ba1 Ta1 175.16(3) . 6_557 ?
S3 Ba1 Ta1 34.78(2) 6_557 6_557 ?
S3 Ba1 Cs1 115.566(14) 6_557 2 ?
S3 Ba1 Cs1 49.683(6) . 2 ?
S3 Ba1 Cs1 49.683(6) . 2_565 ?
S3 Ba1 Cs1 115.22(2) 6_557 1_556 ?
S3 Ba1 Cs1 43.301(4) 6_557 5_556 ?
S3 Ba1 Cs1 115.566(14) 6_557 2_565 ?
S3 Ba1 Cs1 104.39(3) . 1_556 ?
S3 Ba1 Cs1 122.396(16) . 5_556 ?
S3 Ba1 S1 141.51(2) 6_557 8_656 ?
S3 Ba1 S1 67.99(3) 6_557 5_566 ?
S3 Ba1 S1 141.51(2) 6_557 2_565 ?
S3 Ba1 S1 67.99(3) 6_557 3_546 ?
S3 Ba1 S2 69.38(4) 6_557 1_556 ?
S3 Ba1 S3 140.38(3) 6_557 . ?
Ta1 Cs1 Ta1 103.851(8) 6_656 . ?
Ta1 Cs1 S1 116.288(18) 6_656 . ?
Ta1 Cs1 S1 116.288(18) 6_656 7_565 ?
S1 Cs1 Ta1 144.751(16) 2_564 . ?
S1 Cs1 Ta1 85.871(16) 4 . ?
S1 Cs1 Ta1 97.53(2) 8_655 6_656 ?
S1 Cs1 Ta1 34.274(15) 6_656 6_656 ?
S1 Cs1 Ta1 144.751(16) 8_655 . ?
S1 Cs1 Ta1 85.871(16) 6_656 . ?
S1 Cs1 Ta1 32.154(13) 7_565 . ?
S1 Cs1 Ta1 32.154(13) . . ?
S1 Cs1 Ta1 97.526(19) 2_564 6_656 ?
S1 Cs1 Ta1 34.274(15) 4 6_656 ?
S1 Cs1 S1 85.595(16) 4 7_565 ?
S1 Cs1 S1 125.501(16) 2_564 4 ?
S1 Cs1 S1 56.22(3) 7_565 . ?
S1 Cs1 S1 125.501(16) 8_655 6_656 ?
S1 Cs1 S1 146.018(12) 2_564 7_565 ?
S1 Cs1 S1 112.780(7) 2_564 . ?
S1 Cs1 S1 96.96(2) 8_655 4 ?
S1 Cs1 S1 85.595(16) 6_656 . ?
S1 Cs1 S1 58.66(3) 6_656 4 ?
S1 Cs1 S1 112.630(17) 4 . ?
S1 Cs1 S1 112.631(17) 6_656 7_565 ?
S1 Cs1 S1 55.95(3) 8_655 2_564 ?
S1 Cs1 S1 96.96(2) 2_564 6_656 ?
S1 Cs1 S1 112.780(7) 8_655 7_565 ?
S1 Cs1 S1 146.019(12) 8_655 . ?
S1 Cs1 S3 58.02(2) 4 6_656 ?
S1 Cs1 S3 58.02(2) 6_656 6_656 ?
S1 Cs1 S3 67.67(3) 2_564 6_656 ?
S1 Cs1 S3 67.67(3) 8_655 6_656 ?
S2 Cs1 Ta1 176.78(3) . 6_656 ?
S2 Cs1 Ta1 79.37(3) . . ?
S2 Cs1 S1 79.64(3) . 2_564 ?
S2 Cs1 S1 147.210(19) . 6_656 ?
S2 Cs1 S1 66.46(3) . 7_565 ?
S2 Cs1 S1 66.46(3) . . ?
S2 Cs1 S1 147.210(19) . 4 ?
S2 Cs1 S1 79.64(3) . 8_655 ?
S2 Cs1 S3 80.77(2) . 2_554 ?
S2 Cs1 S3 80.77(2) . 2_564 ?
S2 Cs1 S3 142.77(3) . 6_656 ?
S3 Cs1 Ta1 88.17(2) 2_554 . ?
S3 Cs1 Ta1 88.17(2) 2_564 . ?
S3 Cs1 Ta1 99.22(2) 2_554 6_656 ?
S3 Cs1 Ta1 137.86(2) 6_656 . ?
S3 Cs1 Ta1 34.01(2) 6_656 6_656 ?
S3 Cs1 Ta1 99.22(2) 2_564 6_656 ?
S3 Cs1 S1 113.53(3) 2_564 7_565 ?
S3 Cs1 S1 115.86(2) 2_554 2_564 ?
S3 Cs1 S1 113.53(3) 2_554 . ?
S3 Cs1 S1 69.56(3) 2_554 4 ?
S3 Cs1 S1 142.54(2) 6_656 7_565 ?
S3 Cs1 S1 128.15(3) 2_564 4 ?
S3 Cs1 S1 57.93(2) 2_564 . ?
S3 Cs1 S1 142.54(2) 6_656 . ?
S3 Cs1 S1 115.86(2) 2_564 8_655 ?
S3 Cs1 S1 60.67(2) 2_564 2_564 ?
S3 Cs1 S1 57.93(2) 2_554 7_565 ?
S3 Cs1 S1 60.67(2) 2_554 8_655 ?
S3 Cs1 S1 128.15(3) 2_554 6_656 ?
S3 Cs1 S1 69.56(3) 2_564 6_656 ?
S3 Cs1 S3 97.42(2) 2_564 6_656 ?
S3 Cs1 S3 97.42(2) 2_554 6_656 ?
S3 Cs1 S3 161.54(5) 2_554 2_564 ?
Ta1 S1 Ba1 99.63(4) . 2_564 ?
Ta1 S1 Ba1 156.12(4) . 5_566 ?
Ta1 S1 Cs1 91.39(3) . 2_565 ?
Ta1 S1 Cs1 80.87(3) . . ?
Ta1 S1 Cs1 76.19(3) . 6_556 ?
Ba1 S1 Ba1 102.23(2) 2_564 5_566 ?
Ba1 S1 Cs1 85.51(2) 2_564 2_565 ?
Ba1 S1 Cs1 92.75(2) 5_566 . ?
Ba1 S1 Cs1 81.95(2) 2_564 . ?
Ba1 S1 Cs1 84.22(3) 5_566 6_556 ?
Ba1 S1 Cs1 99.75(3) 5_566 2_565 ?
Ba1 S1 Cs1 167.68(3) 2_564 6_556 ?
Cs1 S1 Cs1 163.91(3) 2_565 . ?
Cs1 S1 Cs1 83.04(2) 2_565 6_556 ?
Cs1 S1 Cs1 108.44(2) 6_556 . ?
Ta1 S2 Ba1 90.26(5) 6_556 1_554 ?
Ta1 S2 Cs1 179.05(7) 6_556 . ?
Ba1 S2 Cs1 90.69(4) 1_554 . ?
Ta1 S3 Ba1 168.86(6) . . ?
Ta1 S3 Ba1 90.29(5) . 6_657 ?
Ta1 S3 Cs1 93.17(2) . 2_565 ?
Ta1 S3 Cs1 73.79(3) . 6_556 ?
Ta1 S3 Cs1 93.17(2) . 2 ?
Ba1 S3 Ba1 100.85(3) 6_657 . ?
Ba1 S3 Cs1 164.08(4) 6_657 6_556 ?
Ba1 S3 Cs1 95.07(4) . 6_556 ?
Ba1 S3 Cs1 98.64(2) 6_657 2_565 ?
Ba1 S3 Cs1 85.22(2) . 2 ?
Ba1 S3 Cs1 85.22(2) . 2_565 ?
Ba1 S3 Cs1 98.64(2) 6_657 2 ?
Cs1 S3 Cs1 82.58(2) 2_565 6_556 ?
Cs1 S3 Cs1 161.54(5) 2 2_565 ?
Cs1 S3 Cs1 82.58(2) 2 6_556 ?

loop_
_geom_bond_atom_site_label_1
_geom_bond_atom_site_label_2
_geom_bond_distance
_geom_bond_site_symmetry_2
_geom_bond_publ_flag
Ta1 Ba1 3.9751(4) 6_657 ?
Ta1 Cs1 4.3765(3) 2 ?
Ta1 Cs1 3.8932(4) 6_556 ?
Ta1 Cs1 4.1886(4) . ?
Ta1 Cs1 4.3765(3) 2_565 ?
Ta1 S1 2.2578(9) . ?
Ta1 S1 2.2578(9) 7_565 ?
Ta1 S2 2.2575(18) 6_656 ?
Ta1 S3 2.2675(12) . ?
Ba1 Cs1 4.7309(3) 2_565 ?
Ba1 Cs1 4.7309(3) 2 ?
Ba1 Cs1 5.2181(4) 5_556 ?
Ba1 Cs1 4.7405(5) 1_556 ?
Ba1 S1 3.2791(10) 3_546 ?
Ba1 S1 3.2731(11) 2_565 ?
Ba1 S1 3.2731(11) 8_656 ?
Ba1 S1 3.2791(10) 5_566 ?
Ba1 S2 3.2616(16) 1_556 ?
Ba1 S3 3.3629(13) . ?
Ba1 S3 3.2535(16) 6_557 ?
Cs1 S1 3.9046(11) 7_565 ?
Cs1 S1 3.7562(11) 6_656 ?
Cs1 S1 3.9046(11) . ?
Cs1 S1 3.7562(11) 4 ?
Cs1 S1 3.6950(10) 2_564 ?
Cs1 S1 3.6950(10) 8_655 ?
Cs1 S2 3.4010(18) . ?
Cs1 S3 3.6198(3) 2_554 ?
Cs1 S3 3.6198(3) 2_564 ?
Cs1 S3 3.8604(15) 6_656 ?

loop_
_exptl_oxdiff_crystal_face_indexfrac_h
_exptl_oxdiff_crystal_face_indexfrac_k
_exptl_oxdiff_crystal_face_indexfrac_l
_exptl_oxdiff_crystal_face_x
_exptl_oxdiff_crystal_face_y
_exptl_oxdiff_crystal_face_z
-0.9994 0.0002 0.0003 -0.0047 -0.0677 -0.0300
0.9991 0.9996 0.0002 -0.0936 0.0687 0.0432
-0.9991 -0.9996 -0.0002 0.0936 -0.0687 -0.0432
0.0002 -0.9997 -1.0005 0.0917 0.0223 -0.0646
0.9999 -1.9998 -0.0012 0.2014 0.0658 0.0036
-0.0002 0.9996 2.0006 -0.0850 -0.0456 0.1160
0.9993 -0.0001 -1.0003 -0.0020 0.0910 -0.0214
0.0000 -0.0001 1.0001 0.0067 -0.0233 0.0514
